data_7009345
loop_
_publ_author_name
'Lewis, Gareth R.'
'Dance, Ian'

_publ_section_title
;
 Crystal supramolecular motifs for [Ph4P]+ salts of [M(mnt)2]2&#x2212;,
 [M(mnt)2]&#x2212;, [{M(mnt)2}2]2&#x2212;, [M(mnt)3]3&#x2212; and
 [M(mnt)3]2&#x2212;
 (mnt2&#x2212;&#x2005;=&#x2005;maleonitriledithiolate)&#x200A;&#x2020;
;
_journal_issue 18
_journal_name_full 'Journal of the Chemical Society, Dalton Transactions'
_journal_page_first 3176
_journal_paper_doi 10.1039/b000093k
_journal_year 2000
_chemical_formula_sum 'C60 H40 Fe N6 P2 S6'
_chemical_formula_weight 1155.13
_chemical_name_systematic
;
 ?
;
_space_group_IT_number 60
_symmetry_cell_setting orthorhombic
_symmetry_space_group_name_Hall '-P 2n 2ab'
_symmetry_space_group_name_H-M 'P b c n'
_atom_sites_solution_hydrogens geom
_atom_sites_solution_primary direct
_atom_sites_solution_secondary difmap
_audit_creation_method SHELXL-97
_cell_angle_alpha 90.00
_cell_angle_beta 90.00
_cell_angle_gamma 90.00
_cell_formula_units_Z 4
_cell_length_a 20.401(5)
_cell_length_b 15.487(4)
_cell_length_c 17.965(4)
_cell_measurement_reflns_used 52
_cell_measurement_temperature 293(2)
_cell_measurement_theta_max 48.96
_cell_measurement_theta_min 2.10
_cell_volume 5676(2)
_computing_structure_refinement 'SHELXL-97 (Sheldrick, 1997)'
_computing_structure_solution 'SHELXS-97 (Sheldrick, 1990)'
_diffrn_ambient_temperature 293(2)
_diffrn_measured_fraction_theta_full 0.998
_diffrn_measured_fraction_theta_max 0.998
_diffrn_measurement_device_type 'Nonius CAD-4'
_diffrn_measurement_method \w--2\q
_diffrn_radiation_monochromator graphite
_diffrn_radiation_source 'fine-focus sealed tube'
_diffrn_radiation_type CuK\a
_diffrn_radiation_wavelength 1.54180
_diffrn_reflns_av_R_equivalents 0.0235
_diffrn_reflns_av_sigmaI/netI 0.3064
_diffrn_reflns_limit_h_max 24
_diffrn_reflns_limit_h_min 0
_diffrn_reflns_limit_k_max 18
_diffrn_reflns_limit_k_min 0
_diffrn_reflns_limit_l_max 21
_diffrn_reflns_limit_l_min 0
_diffrn_reflns_number 5378
_diffrn_reflns_theta_full 70.06
_diffrn_reflns_theta_max 70.06
_diffrn_reflns_theta_min 3.58
_exptl_absorpt_coefficient_mu 5.077
_exptl_absorpt_correction_T_max 0.88
_exptl_absorpt_correction_T_min 0.57
_exptl_absorpt_correction_type analytical
_exptl_crystal_colour black
_exptl_crystal_density_diffrn 1.352
_exptl_crystal_density_method 'not measured'
_exptl_crystal_description cubes
_exptl_crystal_F_000 2376
_exptl_crystal_size_max 0.24
_exptl_crystal_size_mid 0.21
_exptl_crystal_size_min 0.20
_refine_diff_density_max 0.190
_refine_diff_density_min -0.190
_refine_diff_density_rms 0.040
_refine_ls_extinction_method none
_refine_ls_goodness_of_fit_ref 0.745
_refine_ls_hydrogen_treatment mixed
_refine_ls_matrix_type full
_refine_ls_number_parameters 339
_refine_ls_number_reflns 5378
_refine_ls_number_restraints 0
_refine_ls_restrained_S_all 0.745
_refine_ls_R_factor_all 0.2490
_refine_ls_R_factor_gt 0.0330
_refine_ls_shift/su_max 0.038
_refine_ls_shift/su_mean 0.006
_refine_ls_structure_factor_coef Fsqd
_refine_ls_weighting_details 'calc w=1/[\s^2^(Fo^2^)+(0.0008P)^2^+0.0000P] where P=(Fo^2^+2Fc^2^)/3'
_refine_ls_weighting_scheme calc
_refine_ls_wR_factor_gt 0.0720
_refine_ls_wR_factor_ref 0.0995
_reflns_number_gt 1439
_reflns_number_total 5378
_reflns_threshold_expression >2sigma(I)
_cod_data_source_file b000093k.txt
_cod_data_source_block alpha-8
_cod_original_sg_symbol_H-M Pbcn
_cod_database_code 7009345

loop_
_symmetry_equiv_pos_as_xyz
'x, y, z'
'-x+1/2, -y+1/2, z+1/2'
'-x, y, -z+1/2'
'x+1/2, -y+1/2, -z'
'-x, -y, -z'
'x-1/2, y-1/2, -z-1/2'
'x, -y, z-1/2'
'-x-1/2, y-1/2, z'

loop_
_atom_site_label
_atom_site_type_symbol
_atom_site_fract_x
_atom_site_fract_y
_atom_site_fract_z
_atom_site_U_iso_or_equiv
_atom_site_adp_type
_atom_site_occupancy
_atom_site_symmetry_multiplicity
_atom_site_calc_flag
_atom_site_refinement_flags
_atom_site_disorder_assembly
_atom_site_disorder_group
Fe1 Fe 1.0000 1.66983(6) -0.2500 0.0687(3) Uani 1 2 d S . .
S1 S 1.05221(5) 1.68187(7) -0.36085(6) 0.0775(4) Uani 1 1 d . . .
S2 S 0.94352(6) 1.56433(7) -0.30884(7) 0.0855(4) Uani 1 1 d . . .
S3 S 0.92732(5) 1.76754(7) -0.29676(6) 0.0744(3) Uani 1 1 d . . .
N1 N 1.1716(2) 1.8163(3) -0.4628(2) 0.1082(15) Uani 1 1 d . . .
N2 N 0.7960(2) 1.9196(3) -0.2374(3) 0.1331(18) Uani 1 1 d . . .
N3 N 0.9319(3) 1.3294(3) -0.3337(3) 0.175(2) Uani 1 1 d . . .
P1 P 0.86426(5) 1.83049(7) -0.59756(6) 0.0641(3) Uani 1 1 d . . .
C1 C 1.10658(19) 1.7661(2) -0.3478(3) 0.0645(12) Uani 1 1 d . . .
C2 C 1.1431(2) 1.7949(3) -0.4115(3) 0.0759(14) Uani 1 1 d . . .
C3 C 0.88303(19) 1.8015(3) -0.2204(2) 0.0632(12) Uani 1 1 d . . .
C4 C 0.8340(2) 1.8672(3) -0.2307(3) 0.0850(15) Uani 1 1 d . . .
C5 C 0.9770(2) 1.4694(3) -0.2757(2) 0.0842(17) Uani 1 1 d . . .
C6 C 0.9517(3) 1.3908(4) -0.3078(3) 0.117(2) Uani 1 1 d . . .
C13 C 0.8778(2) 1.7176(3) -0.5832(3) 0.0661(12) Uani 1 1 d . . .
C14 C 0.9120(2) 1.6885(3) -0.5224(3) 0.1079(17) Uani 1 1 d . . .
H14A H 0.9281 1.7278 -0.4879 0.129 Uiso 1 1 calc R . .
C15 C 0.9229(3) 1.6005(4) -0.5119(3) 0.124(2) Uani 1 1 d . . .
H15A H 0.9467 1.5814 -0.4710 0.149 Uiso 1 1 calc R . .
C16 C 0.8989(3) 1.5436(3) -0.5613(3) 0.1070(19) Uani 1 1 d . . .
H16A H 0.9065 1.4849 -0.5546 0.128 Uiso 1 1 calc R . .
C17 C 0.8642(3) 1.5709(3) -0.6201(3) 0.1026(17) Uani 1 1 d . . .
H17A H 0.8467 1.5308 -0.6531 0.123 Uiso 1 1 calc R . .
C18 C 0.8540(2) 1.6587(3) -0.6323(3) 0.0859(14) Uani 1 1 d . . .
H18A H 0.8310 1.6770 -0.6741 0.103 Uiso 1 1 calc R . .
C19 C 0.81683(19) 1.8733(3) -0.5224(2) 0.0615(11) Uani 1 1 d . . .
C20 C 0.7846(3) 1.8219(3) -0.4724(3) 0.1070(17) Uani 1 1 d . . .
H20A H 0.7902 1.7623 -0.4737 0.128 Uiso 1 1 calc R . .
C21 C 0.7442(3) 1.8585(4) -0.4205(3) 0.133(2) Uani 1 1 d . . .
H21A H 0.7223 1.8231 -0.3869 0.159 Uiso 1 1 calc R . .
C22 C 0.7353(3) 1.9450(4) -0.4169(3) 0.1028(18) Uani 1 1 d . . .
H22A H 0.7080 1.9689 -0.3809 0.123 Uiso 1 1 calc R . .
C23 C 0.7671(3) 1.9967(3) -0.4669(3) 0.0965(16) Uani 1 1 d . . .
H23A H 0.7611 2.0562 -0.4653 0.116 Uiso 1 1 calc R . .
C24 C 0.8071(2) 1.9616(3) -0.5189(3) 0.0818(14) Uani 1 1 d . . .
H24A H 0.8284 1.9974 -0.5527 0.098 Uiso 1 1 calc R . .
C25 C 0.9396(2) 1.8898(3) -0.6060(2) 0.0619(11) Uani 1 1 d . . .
C26 C 0.9390(2) 1.9658(3) -0.6450(3) 0.1100(18) Uani 1 1 d . . .
H26A H 0.9013 1.9828 -0.6702 0.132 Uiso 1 1 calc R . .
C27 C 0.9944(3) 2.0172(3) -0.6468(3) 0.1155(19) Uani 1 1 d . . .
H27A H 0.9933 2.0691 -0.6728 0.139 Uiso 1 1 calc R . .
C28 C 1.0494(2) 1.9939(4) -0.6121(3) 0.0948(15) Uani 1 1 d . . .
H28A H 1.0866 2.0286 -0.6142 0.114 Uiso 1 1 calc R . .
C29 C 1.0500(3) 1.9192(4) -0.5740(3) 0.122(2) Uani 1 1 d . . .
H29A H 1.0879 1.9027 -0.5491 0.147 Uiso 1 1 calc R . .
C30 C 0.9949(3) 1.8660(3) -0.5710(3) 0.1095(17) Uani 1 1 d . . .
H30A H 0.9965 1.8142 -0.5449 0.131 Uiso 1 1 calc R . .
C31 C 0.8181(2) 1.8440(2) -0.6816(2) 0.0589(11) Uani 1 1 d . . .
C32 C 0.7520(2) 1.8631(2) -0.6783(3) 0.0660(12) Uani 1 1 d . . .
H32A H 0.7316 1.8720 -0.6327 0.079 Uiso 1 1 calc R . .
C33 C 0.7169(2) 1.8687(3) -0.7430(3) 0.0790(14) Uani 1 1 d . . .
H33A H 0.6725 1.8824 -0.7412 0.095 Uiso 1 1 calc R . .
C34 C 0.7455(3) 1.8546(3) -0.8090(3) 0.0857(16) Uani 1 1 d . . .
H34A H 0.7207 1.8581 -0.8523 0.103 Uiso 1 1 calc R . .
C35 C 0.8114(3) 1.8349(3) -0.8137(3) 0.0927(16) Uani 1 1 d . . .
H35A H 0.8310 1.8249 -0.8596 0.111 Uiso 1 1 calc R . .
C36 C 0.8477(2) 1.8303(3) -0.7491(3) 0.0795(13) Uani 1 1 d . . .
H36A H 0.8922 1.8179 -0.7513 0.095 Uiso 1 1 calc R . .

loop_
_atom_site_aniso_label
_atom_site_aniso_U_11
_atom_site_aniso_U_22
_atom_site_aniso_U_33
_atom_site_aniso_U_23
_atom_site_aniso_U_13
_atom_site_aniso_U_12
Fe1 0.0637(6) 0.0596(6) 0.0829(7) 0.000 0.0129(5) 0.000
S1 0.0763(7) 0.0743(8) 0.0819(8) -0.0109(7) 0.0127(7) -0.0150(7)
S2 0.0765(8) 0.0704(8) 0.1097(10) -0.0056(7) 0.0167(7) -0.0151(7)
S3 0.0797(8) 0.0640(7) 0.0795(8) 0.0080(6) 0.0055(7) -0.0017(7)
N1 0.117(4) 0.094(3) 0.114(4) 0.023(3) 0.024(3) -0.007(3)
N2 0.153(4) 0.100(4) 0.146(4) -0.012(3) -0.030(3) 0.062(3)
N3 0.200(5) 0.085(4) 0.240(6) -0.038(4) 0.026(4) -0.049(4)
P1 0.0700(8) 0.0529(7) 0.0695(8) -0.0002(7) -0.0064(7) -0.0034(7)
C1 0.066(3) 0.051(3) 0.077(3) 0.006(3) 0.003(3) 0.000(2)
C2 0.079(4) 0.057(3) 0.092(4) 0.008(3) -0.004(3) -0.002(3)
C3 0.060(3) 0.051(3) 0.079(3) -0.005(2) 0.000(3) -0.006(2)
C4 0.094(4) 0.059(3) 0.102(4) -0.009(3) -0.010(3) 0.010(3)
C5 0.080(4) 0.063(3) 0.109(5) -0.003(3) 0.037(3) -0.010(2)
C6 0.113(5) 0.077(4) 0.160(6) -0.021(4) 0.053(4) -0.026(4)
C13 0.073(3) 0.058(3) 0.067(3) 0.005(3) -0.012(3) -0.003(2)
C14 0.153(5) 0.062(3) 0.109(4) 0.004(3) -0.041(4) 0.001(3)
C15 0.167(6) 0.080(4) 0.125(5) 0.021(4) -0.041(4) 0.014(4)
C16 0.146(5) 0.055(3) 0.120(5) 0.022(4) 0.009(4) 0.011(3)
C17 0.141(5) 0.062(4) 0.105(5) -0.012(3) 0.003(4) -0.014(4)
C18 0.108(4) 0.058(3) 0.092(4) 0.006(3) -0.003(3) -0.008(3)
C19 0.072(3) 0.052(3) 0.060(3) -0.004(2) -0.002(3) -0.002(2)
C20 0.158(5) 0.066(3) 0.098(4) 0.009(3) 0.043(4) -0.001(4)
C21 0.202(6) 0.087(5) 0.109(5) 0.007(4) 0.072(5) -0.005(4)
C22 0.132(5) 0.081(4) 0.095(4) -0.019(4) 0.039(4) -0.004(4)
C23 0.130(4) 0.062(3) 0.098(4) -0.006(3) 0.031(4) -0.015(3)
C24 0.100(4) 0.065(3) 0.080(4) -0.006(3) 0.022(3) -0.015(3)
C25 0.061(3) 0.060(3) 0.065(3) 0.001(2) -0.009(2) -0.002(2)
C26 0.072(4) 0.099(4) 0.159(5) 0.045(4) -0.031(4) -0.021(3)
C27 0.092(4) 0.099(4) 0.155(5) 0.049(4) -0.027(4) -0.018(4)
C28 0.062(3) 0.099(4) 0.123(5) 0.006(3) -0.001(3) -0.009(4)
C29 0.081(4) 0.137(5) 0.149(5) 0.048(4) -0.038(4) -0.010(4)
C30 0.080(4) 0.102(4) 0.147(5) 0.046(4) -0.036(4) -0.018(4)
C31 0.069(3) 0.044(3) 0.063(3) -0.004(2) -0.003(3) -0.007(2)
C32 0.068(3) 0.058(3) 0.072(3) -0.004(2) -0.006(3) -0.006(3)
C33 0.072(3) 0.066(3) 0.099(4) 0.011(3) -0.013(4) -0.018(3)
C34 0.111(5) 0.061(3) 0.085(4) 0.021(3) -0.035(4) -0.016(3)
C35 0.124(5) 0.092(4) 0.063(4) -0.002(3) -0.005(4) -0.006(4)
C36 0.076(3) 0.094(3) 0.068(3) 0.004(4) -0.006(4) 0.002(3)

loop_
_atom_type_symbol
_atom_type_description
_atom_type_scat_dispersion_real
_atom_type_scat_dispersion_imag
_atom_type_scat_source
C C 0.0181 0.0091 'International Tables Vol C Tables 4.2.6.8 and 6.1.1.4'
H H 0.0000 0.0000 'International Tables Vol C Tables 4.2.6.8 and 6.1.1.4'
N N 0.0311 0.0180 'International Tables Vol C Tables 4.2.6.8 and 6.1.1.4'
P P 0.2955 0.4335 'International Tables Vol C Tables 4.2.6.8 and 6.1.1.4'
S S 0.3331 0.5567 'International Tables Vol C Tables 4.2.6.8 and 6.1.1.4'
Fe Fe -1.1336 3.1974 'International Tables Vol C Tables 4.2.6.8 and 6.1.1.4'

loop_
_geom_angle_atom_site_label_1
_geom_angle_atom_site_label_2
_geom_angle_atom_site_label_3
_geom_angle
_geom_angle_site_symmetry_1
_geom_angle_site_symmetry_3
_geom_angle_publ_flag
S2 Fe1 S2 87.49(7) . 3_754 ?
S2 Fe1 S1 103.34(5) . 3_754 ?
S2 Fe1 S1 83.59(4) 3_754 3_754 ?
S2 Fe1 S1 83.58(4) . . ?
S2 Fe1 S1 103.34(5) 3_754 . ?
S1 Fe1 S1 170.56(7) 3_754 . ?
S2 Fe1 S3 88.62(4) . . ?
S2 Fe1 S3 169.57(4) 3_754 . ?
S1 Fe1 S3 87.90(4) 3_754 . ?
S1 Fe1 S3 85.83(4) . . ?
S2 Fe1 S3 169.56(4) . 3_754 ?
S2 Fe1 S3 88.62(4) 3_754 3_754 ?
S1 Fe1 S3 85.83(4) 3_754 3_754 ?
S1 Fe1 S3 87.90(4) . 3_754 ?
S3 Fe1 S3 96.79(6) . 3_754 ?
C1 S1 Fe1 104.13(17) . . ?
C5 S2 Fe1 104.64(15) . . ?
C3 S3 Fe1 104.50(17) . . ?
C19 P1 C13 109.7(2) . . ?
C19 P1 C25 109.67(18) . . ?
C13 P1 C25 112.3(2) . . ?
C19 P1 C31 108.0(2) . . ?
C13 P1 C31 108.5(2) . . ?
C25 P1 C31 108.6(2) . . ?
C3 C1 C2 120.8(4) 3_754 . ?
C3 C1 S1 121.8(4) 3_754 . ?
C2 C1 S1 117.3(4) . . ?
N1 C2 C1 178.6(6) . . ?
C1 C3 C4 120.6(4) 3_754 . ?
C1 C3 S3 120.8(4) 3_754 . ?
C4 C3 S3 118.5(4) . . ?
N2 C4 C3 178.5(6) . . ?
C5 C5 C6 122.4(3) 3_754 . ?
C5 C5 S2 121.56(14) 3_754 . ?
C6 C5 S2 116.1(3) . . ?
N3 C6 C5 179.3(7) . . ?
C18 C13 C14 118.5(4) . . ?
C18 C13 P1 120.5(4) . . ?
C14 C13 P1 121.0(4) . . ?
C13 C14 C15 120.7(5) . . ?
C16 C15 C14 119.6(5) . . ?
C15 C16 C17 120.4(5) . . ?
C16 C17 C18 120.7(5) . . ?
C13 C18 C17 120.0(5) . . ?
C20 C19 C24 118.4(4) . . ?
C20 C19 P1 122.7(4) . . ?
C24 C19 P1 118.6(4) . . ?
C19 C20 C21 119.8(5) . . ?
C22 C21 C20 121.5(5) . . ?
C21 C22 C23 119.1(5) . . ?
C24 C23 C22 120.3(5) . . ?
C23 C24 C19 121.0(4) . . ?
C30 C25 C26 118.9(4) . . ?
C30 C25 P1 122.6(4) . . ?
C26 C25 P1 118.4(4) . . ?
C25 C26 C27 120.0(5) . . ?
C28 C27 C26 121.4(5) . . ?
C27 C28 C29 118.5(5) . . ?
C28 C29 C30 121.5(5) . . ?
C25 C30 C29 119.8(5) . . ?
C36 C31 C32 120.0(4) . . ?
C36 C31 P1 119.8(4) . . ?
C32 C31 P1 120.1(4) . . ?
C33 C32 C31 119.2(4) . . ?
C34 C33 C32 120.9(5) . . ?
C33 C34 C35 121.0(5) . . ?
C34 C35 C36 118.8(5) . . ?
C31 C36 C35 120.1(4) . . ?

loop_
_geom_bond_atom_site_label_1
_geom_bond_atom_site_label_2
_geom_bond_distance
_geom_bond_site_symmetry_2
_geom_bond_publ_flag
Fe1 S2 2.2615(13) . ?
Fe1 S2 2.2615(14) 3_754 ?
Fe1 S1 2.2659(12) 3_754 ?
Fe1 S1 2.2660(12) . ?
Fe1 S3 2.2790(13) . ?
Fe1 S3 2.2791(12) 3_754 ?
S1 C1 1.729(4) . ?
S2 C5 1.727(4) . ?
S3 C3 1.724(4) . ?
N1 C2 1.139(5) . ?
N2 C4 1.128(5) . ?
N3 C6 1.134(5) . ?
P1 C19 1.789(4) . ?
P1 C13 1.789(4) . ?
P1 C25 1.796(4) . ?
P1 C31 1.792(4) . ?
C1 C3 1.358(5) 3_754 ?
C1 C2 1.437(6) . ?
C3 C1 1.358(5) 3_754 ?
C3 C4 1.440(6) . ?
C5 C5 1.318(8) 3_754 ?
C5 C6 1.442(6) . ?
C13 C18 1.359(5) . ?
C13 C14 1.372(5) . ?
C14 C15 1.393(5) . ?
C15 C16 1.342(6) . ?
C16 C17 1.341(6) . ?
C17 C18 1.392(5) . ?
C19 C20 1.368(5) . ?
C19 C24 1.384(5) . ?
C20 C21 1.368(6) . ?
C21 C22 1.353(6) . ?
C22 C23 1.368(5) . ?
C23 C24 1.353(5) . ?
C25 C30 1.344(5) . ?
C25 C26 1.370(5) . ?
C26 C27 1.383(6) . ?
C27 C28 1.334(6) . ?
C28 C29 1.344(6) . ?
C29 C30 1.395(6) . ?
C31 C36 1.370(5) . ?
C31 C32 1.383(5) . ?
C32 C33 1.367(5) . ?
C33 C34 1.339(5) . ?
C34 C35 1.382(6) . ?
C35 C36 1.377(5) . ?
